data_4308032
loop_
_publ_author_name
'Erwan Galardon'
'Emilie Bourles'
'Isabelle Artaud'
'Jean-Claude Daran'
'Pascal Roussel'
'Alain Tomas'

_publ_section_title
;
Metalation of Cyclic Pseudopeptidic Thiosulfinates with Ni(II) and Zn(II)
after Ring Opening: A Mechanistic Investigation
;
_journal_name_full 'Inorganic Chemistry'
_journal_page_first 4515
_journal_page_last 4522
_journal_paper_doi 10.1021/ic062480m
_journal_volume 46
_journal_year 2007
_chemical_formula_sum 'C32 H60 N4 Ni O4 S2'
_chemical_formula_weight 687.67
_chemical_name_systematic
; 
 ? 
;
_space_group_IT_number 14
_symmetry_cell_setting monoclinic
_symmetry_space_group_name_Hall '-P 2yn'
_symmetry_space_group_name_H-M 'P 1 21/n 1'
_atom_sites_solution_hydrogens geom
_atom_sites_solution_primary direct
_atom_sites_solution_secondary difmap
_audit_creation_method SHELXL-97
_cell_angle_alpha 90.00
_cell_angle_beta 112.602(3)
_cell_angle_gamma 90.00
_cell_formula_units_Z 4
_cell_length_a 16.833(4)
_cell_length_b 11.800(2)
_cell_length_c 19.114(4)
_cell_measurement_temperature 120(2)
_cell_volume 3505.0(13)
_computing_structure_refinement 'SHELXL-97 (Sheldrick, 1997)'
_computing_structure_solution 'SHELXS-97 (Sheldrick, 1990)'
_diffrn_ambient_temperature 120(2)
_diffrn_measured_fraction_theta_full 0.944
_diffrn_measured_fraction_theta_max 0.944
_diffrn_radiation_monochromator graphite
_diffrn_radiation_source 'fine-focus sealed tube'
_diffrn_radiation_type MoK\a
_diffrn_radiation_wavelength 0.71073
_diffrn_reflns_av_R_equivalents 0.0374
_diffrn_reflns_av_sigmaI/netI 0.0406
_diffrn_reflns_limit_h_max 20
_diffrn_reflns_limit_h_min -21
_diffrn_reflns_limit_k_max 15
_diffrn_reflns_limit_k_min -14
_diffrn_reflns_limit_l_max 24
_diffrn_reflns_limit_l_min -24
_diffrn_reflns_number 24233
_diffrn_reflns_theta_full 27.00
_diffrn_reflns_theta_max 27.00
_diffrn_reflns_theta_min 2.08
_exptl_absorpt_coefficient_mu 0.713
_exptl_crystal_density_diffrn 1.303
_exptl_crystal_density_method 'not measured'
_exptl_crystal_F_000 1488
_refine_diff_density_max 0.763
_refine_diff_density_min -0.649
_refine_diff_density_rms 0.063
_refine_ls_extinction_method none
_refine_ls_goodness_of_fit_ref 1.102
_refine_ls_hydrogen_treatment mixed
_refine_ls_matrix_type full
_refine_ls_number_parameters 496
_refine_ls_number_reflns 7225
_refine_ls_number_restraints 0
_refine_ls_restrained_S_all 1.102
_refine_ls_R_factor_all 0.0652
_refine_ls_R_factor_gt 0.0454
_refine_ls_shift/su_max 0.029
_refine_ls_shift/su_mean 0.000
_refine_ls_structure_factor_coef Fsqd
_refine_ls_weighting_details 'calc w=1/[\s^2^(Fo^2^)+(0.0665P)^2^+1.0938P] where P=(Fo^2^+2Fc^2^)/3'
_refine_ls_weighting_scheme calc
_refine_ls_wR_factor_gt 0.1168
_refine_ls_wR_factor_ref 0.1267
_reflns_number_gt 5458
_reflns_number_total 7225
_reflns_threshold_expression >2sigma(I)
_cod_data_source_file ic062480m-file002.cif
_cod_data_source_block ni
_cod_original_cell_volume 3505.2(12)
_cod_database_code 4308032

loop_
_symmetry_equiv_pos_as_xyz
'x, y, z'
'-x+1/2, y+1/2, -z+1/2'
'-x, -y, -z'
'x-1/2, -y-1/2, z-1/2'

loop_
_atom_site_label
_atom_site_type_symbol
_atom_site_fract_x
_atom_site_fract_y
_atom_site_fract_z
_atom_site_U_iso_or_equiv
_atom_site_adp_type
_atom_site_occupancy
_atom_site_symmetry_multiplicity
_atom_site_calc_flag
_atom_site_refinement_flags
_atom_site_disorder_assembly
_atom_site_disorder_group
Ni1 Ni 0.50563(2) 0.05641(3) 0.23835(2) 0.02907(11) Uani 1 1 d . . .
S1 S 0.51830(5) 0.21398(6) 0.18544(4) 0.03321(17) Uani 1 1 d . . .
O1 O 0.60163(14) 0.2387(2) 0.18472(12) 0.0337(6) Uani 0.787(3) 1 d P . .
O2 O 0.48017(15) 0.31011(19) 0.21336(13) 0.0333(6) Uani 0.787(3) 1 d P . .
C1 C 0.44739(17) 0.2145(2) 0.08570(16) 0.0340(6) Uani 1 1 d . . .
C2 C 0.48586(18) 0.1442(3) 0.03959(15) 0.0364(6) Uani 1 1 d . . .
H2A H 0.4446 0.1394 -0.0130 0.044 Uiso 1 1 calc R . .
H2B H 0.4988 0.0678 0.0611 0.044 Uiso 1 1 calc R . .
H2C H 0.5390 0.1801 0.0411 0.044 Uiso 1 1 calc R . .
C3 C 0.4358(2) 0.3370(3) 0.05746(19) 0.0486(8) Uani 1 1 d . . .
H3A H 0.4922 0.3698 0.0657 0.058 Uiso 1 1 calc R . .
H3B H 0.4083 0.3811 0.0854 0.058 Uiso 1 1 calc R . .
H3C H 0.3995 0.3385 0.0033 0.058 Uiso 1 1 calc R . .
C4 C 0.36102(17) 0.1659(2) 0.08074(17) 0.0366(6) Uani 1 1 d . . .
H4A H 0.3461 0.2004 0.1213 0.044 Uiso 1 1 calc R . .
H4B H 0.3161 0.1886 0.0316 0.044 Uiso 1 1 calc R . .
C5 C 0.35872(17) 0.0387(2) 0.08774(18) 0.0358(6) Uani 1 1 d . . .
O3 O 0.30047(12) -0.01245(17) 0.03687(13) 0.0474(5) Uani 1 1 d . . .
N1 N 0.42030(14) -0.00925(18) 0.14850(13) 0.0309(5) Uani 1 1 d . . .
C6 C 0.42242(16) -0.1297(2) 0.15553(16) 0.0320(6) Uani 1 1 d . . .
C7 C 0.39556(17) -0.2075(2) 0.09664(18) 0.0371(6) Uani 1 1 d . . .
H7 H 0.3717 -0.1818 0.0457 0.044 Uiso 1 1 calc R . .
C8 C 0.40343(18) -0.3234(2) 0.11189(19) 0.0438(7) Uani 1 1 d . . .
H8 H 0.3844 -0.3764 0.0714 0.053 Uiso 1 1 calc R . .
C9 C 0.43909(18) -0.3608(2) 0.18612(19) 0.0436(7) Uani 1 1 d . . .
H9 H 0.4447 -0.4398 0.1964 0.052 Uiso 1 1 calc R . .
C10 C 0.46665(18) -0.2847(2) 0.24546(18) 0.0370(6) Uani 1 1 d . . .
H10 H 0.4905 -0.3114 0.2962 0.044 Uiso 1 1 calc R . .
C11 C 0.45945(17) -0.1680(2) 0.23098(16) 0.0327(6) Uani 1 1 d . . .
N2 N 0.49074(14) -0.08119(18) 0.28580(13) 0.0325(5) Uani 1 1 d . . .
C12 C 0.4931(2) -0.0975(3) 0.35629(18) 0.0434(7) Uani 1 1 d . . .
O4 O 0.46222(17) -0.1819(2) 0.37656(14) 0.0608(6) Uani 1 1 d . . .
C13 C 0.5349(2) -0.0076(3) 0.41475(19) 0.0543(9) Uani 1 1 d . . .
H13A H 0.5407 -0.0373 0.4649 0.065 Uiso 1 1 calc R . .
H13B H 0.4957 0.0585 0.4036 0.065 Uiso 1 1 calc R . .
C14 C 0.6226(2) 0.0335(3) 0.42043(17) 0.0472(8) Uani 1 1 d . . .
C15 C 0.6827(2) -0.0653(3) 0.42677(19) 0.0529(8) Uani 1 1 d . . .
H15A H 0.6877 -0.1118 0.4707 0.063 Uiso 1 1 calc R . .
H15B H 0.7396 -0.0364 0.4330 0.063 Uiso 1 1 calc R . .
H15C H 0.6597 -0.1115 0.3807 0.063 Uiso 1 1 calc R . .
C16 C 0.6611(3) 0.1116(4) 0.4892(2) 0.0867(14) Uani 1 1 d . . .
H16A H 0.6202 0.1724 0.4861 0.104 Uiso 1 1 calc R . .
H16B H 0.7147 0.1446 0.4897 0.104 Uiso 1 1 calc R . .
H16C H 0.6729 0.0679 0.5357 0.104 Uiso 1 1 calc R . .
S2 S 0.61064(5) 0.12059(6) 0.33734(4) 0.0464(2) Uani 1 1 d . . .
O5 O 0.5721(6) 0.2178(7) 0.3789(5) 0.033(2) Uani 0.213(3) 1 d P . .
O6 O 0.6912(5) 0.1451(7) 0.3481(5) 0.032(2) Uani 0.213(3) 1 d P . .
N3 N 0.33844(14) 0.3810(2) 0.34554(13) 0.0349(5) Uani 1 1 d . . .
C17 C 0.3854(2) 0.4940(3) 0.35662(19) 0.0488(8) Uani 1 1 d . . .
H17A H 0.4461 0.4820 0.3909 0.059 Uiso 1 1 calc R . .
H17B H 0.3851 0.5188 0.3071 0.059 Uiso 1 1 calc R . .
C18 C 0.3493(2) 0.5884(3) 0.38840(19) 0.0510(8) Uani 1 1 d . . .
H18A H 0.2881 0.5985 0.3568 0.061 Uiso 1 1 calc R . .
H18B H 0.3804 0.6587 0.3889 0.061 Uiso 1 1 calc R . .
H18C H 0.3558 0.5694 0.4402 0.061 Uiso 1 1 calc R . .
C19 C 0.24846(18) 0.3913(3) 0.28587(18) 0.0478(8) Uani 1 1 d . . .
H19A H 0.2167 0.3206 0.2856 0.057 Uiso 1 1 calc R . .
H19B H 0.2187 0.4540 0.3001 0.057 Uiso 1 1 calc R . .
C20 C 0.2445(3) 0.4125(4) 0.2070(2) 0.0780(13) Uani 1 1 d . . .
H20A H 0.2725 0.4848 0.2058 0.094 Uiso 1 1 calc R . .
H20B H 0.1842 0.4154 0.1716 0.094 Uiso 1 1 calc R . .
H20C H 0.2741 0.3511 0.1923 0.094 Uiso 1 1 calc R . .
C21 C 0.39046(19) 0.2964(3) 0.3214(2) 0.0545(9) Uani 1 1 d . . .
H21A H 0.3977 0.3256 0.2757 0.065 Uiso 1 1 calc R . .
H21B H 0.4484 0.2900 0.3622 0.065 Uiso 1 1 calc R . .
C22 C 0.3507(2) 0.1798(3) 0.3043(2) 0.0675(11) Uani 1 1 d . . .
H22A H 0.3457 0.1486 0.3500 0.081 Uiso 1 1 calc R . .
H22B H 0.3871 0.1302 0.2882 0.081 Uiso 1 1 calc R . .
H22C H 0.2934 0.1851 0.2638 0.081 Uiso 1 1 calc R . .
C23 C 0.3300(2) 0.3447(3) 0.41833(18) 0.0509(8) Uani 1 1 d . . .
H23A H 0.2936 0.4009 0.4306 0.061 Uiso 1 1 calc R . .
H23B H 0.2994 0.2712 0.4093 0.061 Uiso 1 1 calc R . .
C24 C 0.4126(3) 0.3324(3) 0.4860(2) 0.0794(14) Uani 1 1 d . . .
H24A H 0.4492 0.2761 0.4751 0.095 Uiso 1 1 calc R . .
H24B H 0.4002 0.3075 0.5296 0.095 Uiso 1 1 calc R . .
H24C H 0.4425 0.4055 0.4974 0.095 Uiso 1 1 calc R . .
N4 N 0.77791(14) 0.9863(2) 0.19873(14) 0.0386(6) Uani 1 1 d . . .
C25A C 0.8639(4) 0.9805(6) 0.1884(4) 0.0400(16) Uani 0.464(4) 1 d P A 1
H25A H 0.8907 1.0556 0.2049 0.048 Uiso 0.464(4) 1 calc PR A 1
H25B H 0.8992 0.9261 0.2274 0.048 Uiso 0.464(4) 1 calc PR A 1
C26A C 0.8789(12) 0.9568(16) 0.1297(10) 0.037(3) Uani 0.464(4) 1 d P A 1
H26A H 0.8336 0.9066 0.0966 0.056 Uiso 0.464(4) 1 calc PR A 1
H26B H 0.9347 0.9187 0.1448 0.056 Uiso 0.464(4) 1 calc PR A 1
H26C H 0.8798 1.0268 0.1024 0.056 Uiso 0.464(4) 1 calc PR A 1
C27A C 0.7160(4) 1.0637(5) 0.1230(4) 0.0341(14) Uani 0.464(4) 1 d P A 1
H27A H 0.7025 1.0173 0.0767 0.041 Uiso 0.464(4) 1 calc PR A 1
H27B H 0.6610 1.0814 0.1281 0.041 Uiso 0.464(4) 1 calc PR A 1
C28A C 0.7554(15) 1.1696(18) 0.1133(11) 0.039(3) Uani 0.464(4) 1 d P A 1
H28A H 0.7820 1.2077 0.1624 0.058 Uiso 0.464(4) 1 calc PR A 1
H28B H 0.7112 1.2189 0.0780 0.058 Uiso 0.464(4) 1 calc PR A 1
H28C H 0.7995 1.1534 0.0929 0.058 Uiso 0.464(4) 1 calc PR A 1
C29A C 0.7824(5) 1.0549(5) 0.2618(4) 0.0442(17) Uani 0.464(4) 1 d P A 1
H29A H 0.7286 1.0411 0.2701 0.053 Uiso 0.464(4) 1 calc PR A 1
H29B H 0.7803 1.1348 0.2453 0.053 Uiso 0.464(4) 1 calc PR A 1
C30A C 0.8618(7) 1.0464(8) 0.3456(6) 0.042(2) Uani 0.464(4) 1 d P A 1
H30A H 0.9135 1.0176 0.3396 0.063 Uiso 0.464(4) 1 calc PR A 1
H30B H 0.8456 0.9947 0.3780 0.063 Uiso 0.464(4) 1 calc PR A 1
H30C H 0.8736 1.1217 0.3689 0.063 Uiso 0.464(4) 1 calc PR A 1
C31A C 0.7358(4) 0.8770(5) 0.1864(4) 0.0370(15) Uani 0.464(4) 1 d P A 1
H31A H 0.7737 0.8228 0.2240 0.044 Uiso 0.464(4) 1 calc PR A 1
H31B H 0.7287 0.8494 0.1354 0.044 Uiso 0.464(4) 1 calc PR A 1
C32A C 0.6469(18) 0.8771(17) 0.1924(13) 0.037(3) Uani 0.464(4) 1 d P A 1
H32A H 0.6522 0.9102 0.2410 0.055 Uiso 0.464(4) 1 calc PR A 1
H32B H 0.6257 0.7992 0.1891 0.055 Uiso 0.464(4) 1 calc PR A 1
H32C H 0.6064 0.9221 0.1509 0.055 Uiso 0.464(4) 1 calc PR A 1
C25B C 0.7982(3) 0.9174(4) 0.1434(3) 0.0340(12) Uani 0.536(4) 1 d P A 2
H25C H 0.8065 0.8394 0.1641 0.041 Uiso 0.536(4) 1 calc PR A 2
H25D H 0.7445 0.9156 0.0975 0.041 Uiso 0.536(4) 1 calc PR A 2
C26B C 0.8645(11) 0.9337(14) 0.1166(11) 0.044(4) Uani 0.536(4) 1 d P A 2
H26D H 0.8458 0.9886 0.0750 0.066 Uiso 0.536(4) 1 calc PR A 2
H26E H 0.8779 0.8614 0.0984 0.066 Uiso 0.536(4) 1 calc PR A 2
H26F H 0.9159 0.9624 0.1578 0.066 Uiso 0.536(4) 1 calc PR A 2
C27B C 0.7263(4) 1.0830(5) 0.1780(4) 0.0397(14) Uani 0.536(4) 1 d P A 2
H27D H 0.7246 1.1183 0.2244 0.048 Uiso 0.536(4) 1 calc PR A 2
H27E H 0.6669 1.0597 0.1459 0.048 Uiso 0.536(4) 1 calc PR A 2
C28B C 0.7559(13) 1.1729(19) 0.1348(9) 0.044(4) Uani 0.536(4) 1 d P A 2
H28D H 0.8155 1.1946 0.1650 0.067 Uiso 0.536(4) 1 calc PR A 2
H28E H 0.7187 1.2397 0.1257 0.067 Uiso 0.536(4) 1 calc PR A 2
H28F H 0.7523 1.1415 0.0862 0.067 Uiso 0.536(4) 1 calc PR A 2
C29B C 0.8654(3) 1.0070(5) 0.2698(3) 0.0412(14) Uani 0.536(4) 1 d P A 2
H29D H 0.9084 0.9480 0.2725 0.049 Uiso 0.536(4) 1 calc PR A 2
H29E H 0.8898 1.0823 0.2667 0.049 Uiso 0.536(4) 1 calc PR A 2
C30B C 0.8412(6) 1.0004(8) 0.3354(5) 0.052(2) Uani 0.536(4) 1 d P A 2
H30D H 0.8152 1.0723 0.3411 0.079 Uiso 0.536(4) 1 calc PR A 2
H30E H 0.8925 0.9857 0.3811 0.079 Uiso 0.536(4) 1 calc PR A 2
H30F H 0.7997 0.9389 0.3280 0.079 Uiso 0.536(4) 1 calc PR A 2
C31B C 0.7320(4) 0.9001(5) 0.2398(3) 0.0398(14) Uani 0.536(4) 1 d P A 2
H31D H 0.7730 0.8395 0.2667 0.048 Uiso 0.536(4) 1 calc PR A 2
H31E H 0.7168 0.9427 0.2775 0.048 Uiso 0.536(4) 1 calc PR A 2
C32B C 0.6526(14) 0.8482(14) 0.1824(10) 0.033(3) Uani 0.536(4) 1 d P A 2
H32D H 0.6147 0.9082 0.1520 0.050 Uiso 0.536(4) 1 calc PR A 2
H32E H 0.6224 0.8048 0.2085 0.050 Uiso 0.536(4) 1 calc PR A 2
H32F H 0.6685 0.7976 0.1493 0.050 Uiso 0.536(4) 1 calc PR A 2

loop_
_atom_site_aniso_label
_atom_site_aniso_U_11
_atom_site_aniso_U_22
_atom_site_aniso_U_33
_atom_site_aniso_U_23
_atom_site_aniso_U_13
_atom_site_aniso_U_12
Ni1 0.03513(19) 0.02155(18) 0.0367(2) -0.00042(13) 0.02069(15) -0.00171(13)
S1 0.0457(4) 0.0259(3) 0.0329(4) -0.0018(3) 0.0205(3) -0.0088(3)
O1 0.0298(12) 0.0421(14) 0.0292(12) 0.0056(10) 0.0114(10) -0.0075(10)
O2 0.0441(14) 0.0245(12) 0.0336(13) -0.0020(10) 0.0175(11) 0.0013(10)
C1 0.0343(14) 0.0263(13) 0.0431(16) 0.0045(11) 0.0168(12) -0.0007(11)
C2 0.0396(15) 0.0440(16) 0.0247(13) 0.0012(12) 0.0114(11) -0.0054(12)
C3 0.0497(18) 0.0323(16) 0.060(2) 0.0114(14) 0.0166(16) -0.0032(13)
C4 0.0296(14) 0.0261(14) 0.0516(17) 0.0029(12) 0.0128(12) 0.0020(11)
C5 0.0310(14) 0.0281(14) 0.0541(18) 0.0033(12) 0.0229(14) 0.0009(11)
O3 0.0294(10) 0.0333(11) 0.0676(15) 0.0008(10) 0.0057(10) -0.0042(8)
N1 0.0329(12) 0.0230(11) 0.0439(13) 0.0011(9) 0.0226(10) -0.0023(9)
C6 0.0283(13) 0.0245(13) 0.0499(17) 0.0043(11) 0.0225(12) 0.0005(10)
C7 0.0309(14) 0.0299(14) 0.0494(17) -0.0014(12) 0.0143(13) -0.0021(11)
C8 0.0373(16) 0.0275(15) 0.062(2) -0.0068(13) 0.0135(14) -0.0030(12)
C9 0.0376(16) 0.0220(13) 0.069(2) 0.0014(14) 0.0184(15) -0.0028(11)
C10 0.0345(14) 0.0265(14) 0.0526(17) 0.0083(12) 0.0196(13) -0.0016(11)
C11 0.0302(13) 0.0260(13) 0.0470(16) 0.0033(12) 0.0206(12) -0.0009(11)
N2 0.0368(12) 0.0271(11) 0.0412(13) 0.0007(9) 0.0236(10) -0.0011(9)
C12 0.0546(19) 0.0375(16) 0.0505(18) 0.0072(14) 0.0339(16) 0.0049(14)
O4 0.0850(18) 0.0507(14) 0.0633(15) 0.0162(12) 0.0469(14) -0.0016(12)
C13 0.081(2) 0.051(2) 0.0470(19) -0.0012(15) 0.0417(19) 0.0060(18)
C14 0.067(2) 0.0418(17) 0.0349(16) -0.0068(13) 0.0223(15) -0.0011(15)
C15 0.061(2) 0.0451(19) 0.0467(19) 0.0180(15) 0.0137(16) 0.0059(15)
C16 0.124(4) 0.089(3) 0.049(2) -0.029(2) 0.036(2) -0.018(3)
S2 0.0534(5) 0.0253(4) 0.0464(4) 0.0034(3) 0.0033(4) -0.0019(3)
O5 0.052(6) 0.020(4) 0.034(5) -0.006(3) 0.023(4) 0.003(4)
O6 0.022(4) 0.026(4) 0.045(5) 0.010(4) 0.009(4) -0.005(3)
N3 0.0290(12) 0.0455(14) 0.0335(12) -0.0076(10) 0.0158(10) -0.0051(10)
C17 0.0388(17) 0.059(2) 0.0510(19) 0.0008(16) 0.0193(15) -0.0169(15)
C18 0.057(2) 0.0372(17) 0.054(2) 0.0061(14) 0.0154(16) -0.0072(15)
C19 0.0275(14) 0.060(2) 0.0542(19) -0.0164(16) 0.0137(14) -0.0022(14)
C20 0.067(3) 0.111(4) 0.040(2) -0.014(2) 0.0029(18) 0.027(2)
C21 0.0318(16) 0.079(3) 0.055(2) -0.0224(18) 0.0191(15) 0.0029(16)
C22 0.051(2) 0.071(3) 0.074(2) -0.038(2) 0.0170(18) 0.0099(18)
C23 0.082(2) 0.0336(16) 0.0511(19) -0.0027(14) 0.0410(18) -0.0009(16)
C24 0.134(4) 0.049(2) 0.042(2) 0.0028(17) 0.020(2) 0.017(2)
N4 0.0266(11) 0.0325(12) 0.0568(16) -0.0133(11) 0.0161(11) -0.0018(9)
C25A 0.030(3) 0.041(3) 0.045(4) 0.004(3) 0.010(3) -0.004(3)
C26A 0.027(6) 0.057(9) 0.032(5) -0.004(5) 0.017(5) 0.005(6)
C27A 0.028(3) 0.031(3) 0.036(4) 0.002(3) 0.005(3) 0.005(2)
C28A 0.044(5) 0.017(4) 0.057(10) -0.004(6) 0.021(6) -0.001(3)
C29A 0.055(4) 0.035(3) 0.035(3) -0.007(3) 0.009(3) -0.004(3)
C30A 0.046(5) 0.043(6) 0.033(4) -0.009(4) 0.011(4) -0.005(4)
C31A 0.045(4) 0.028(3) 0.040(4) -0.003(3) 0.019(3) -0.004(3)
C32A 0.042(6) 0.031(9) 0.043(6) 0.000(5) 0.023(4) 0.001(6)
C25B 0.026(2) 0.034(3) 0.040(3) -0.009(2) 0.011(2) 0.007(2)
C26B 0.029(5) 0.032(5) 0.067(9) 0.010(5) 0.014(5) 0.000(4)
C27B 0.040(3) 0.032(3) 0.044(4) 0.008(2) 0.014(3) 0.011(2)
C28B 0.042(5) 0.038(5) 0.058(9) -0.013(6) 0.024(5) -0.001(3)
C29B 0.038(3) 0.039(3) 0.042(3) -0.003(2) 0.010(2) 0.002(2)
C30B 0.059(6) 0.058(6) 0.031(4) -0.003(4) 0.007(4) 0.008(4)
C31B 0.043(3) 0.038(3) 0.041(3) 0.009(2) 0.019(3) 0.001(2)
C32B 0.032(4) 0.031(8) 0.037(6) 0.009(5) 0.013(4) 0.004(5)

loop_
_atom_type_symbol
_atom_type_description
_atom_type_scat_dispersion_real
_atom_type_scat_dispersion_imag
_atom_type_scat_source
C C 0.0033 0.0016 'International Tables Vol C Tables 4.2.6.8 and 6.1.1.4'
H H 0.0000 0.0000 'International Tables Vol C Tables 4.2.6.8 and 6.1.1.4'
N N 0.0061 0.0033 'International Tables Vol C Tables 4.2.6.8 and 6.1.1.4'
O O 0.0106 0.0060 'International Tables Vol C Tables 4.2.6.8 and 6.1.1.4'
S S 0.1246 0.1234 'International Tables Vol C Tables 4.2.6.8 and 6.1.1.4'
Ni Ni 0.3393 1.1124 'International Tables Vol C Tables 4.2.6.8 and 6.1.1.4'

loop_
_geom_angle_atom_site_label_1
_geom_angle_atom_site_label_2
_geom_angle_atom_site_label_3
_geom_angle
_geom_angle_site_symmetry_1
_geom_angle_site_symmetry_3
_geom_angle_publ_flag
N2 Ni1 N1 83.87(10) . . ?
N2 Ni1 S1 177.89(7) . . ?
N1 Ni1 S1 95.88(7) . . ?
N2 Ni1 S2 95.38(7) . . ?
N1 Ni1 S2 174.56(7) . . ?
S1 Ni1 S2 85.07(3) . . ?
O1 S1 O2 113.76(14) . . ?
O1 S1 C1 103.83(13) . . ?
O2 S1 C1 99.92(13) . . ?
O1 S1 Ni1 116.73(10) . . ?
O2 S1 Ni1 110.54(9) . . ?
C1 S1 Ni1 110.45(9) . . ?
C2 C1 C3 109.6(2) . . ?
C2 C1 C4 111.4(2) . . ?
C3 C1 C4 110.1(2) . . ?
C2 C1 S1 110.53(18) . . ?
C3 C1 S1 108.4(2) . . ?
C4 C1 S1 106.77(19) . . ?
C5 C4 C1 115.0(2) . . ?
O3 C5 N1 125.8(2) . . ?
O3 C5 C4 117.0(3) . . ?
N1 C5 C4 117.2(2) . . ?
C5 N1 C6 118.8(2) . . ?
C5 N1 Ni1 131.42(18) . . ?
C6 N1 Ni1 109.47(17) . . ?
C7 C6 C11 119.7(2) . . ?
C7 C6 N1 126.5(3) . . ?
C11 C6 N1 113.7(2) . . ?
C6 C7 C8 120.3(3) . . ?
C9 C8 C7 119.8(3) . . ?
C10 C9 C8 120.7(3) . . ?
C9 C10 C11 120.1(3) . . ?
C10 C11 C6 119.3(3) . . ?
C10 C11 N2 125.9(3) . . ?
C6 C11 N2 114.7(2) . . ?
C12 N2 C11 119.8(2) . . ?
C12 N2 Ni1 129.3(2) . . ?
C11 N2 Ni1 109.95(17) . . ?
O4 C12 N2 124.6(3) . . ?
O4 C12 C13 117.5(3) . . ?
N2 C12 C13 117.9(3) . . ?
C12 C13 C14 116.3(3) . . ?
C13 C14 C15 111.2(3) . . ?
C13 C14 C16 109.5(3) . . ?
C15 C14 C16 110.2(3) . . ?
C13 C14 S2 109.7(2) . . ?
C15 C14 S2 110.3(2) . . ?
C16 C14 S2 105.9(3) . . ?
O6 S2 O5 109.9(5) . . ?
O6 S2 C14 102.9(4) . . ?
O5 S2 C14 84.6(3) . . ?
O6 S2 Ni1 130.9(4) . . ?
O5 S2 Ni1 108.7(3) . . ?
C14 S2 Ni1 109.90(11) . . ?
C19 N3 C21 110.7(2) . . ?
C19 N3 C23 107.2(2) . . ?
C21 N3 C23 111.3(2) . . ?
C19 N3 C17 110.5(3) . . ?
C21 N3 C17 106.9(2) . . ?
C23 N3 C17 110.3(2) . . ?
C18 C17 N3 115.9(2) . . ?
C20 C19 N3 114.6(3) . . ?
C22 C21 N3 114.0(3) . . ?
C24 C23 N3 115.9(3) . . ?
C27B N4 C29A 66.6(4) . . ?
C27B N4 C31A 118.0(4) . . ?
C29A N4 C31A 120.4(4) . . ?
C27B N4 C25B 122.5(4) . . ?
C29A N4 C25B 164.8(4) . . ?
C31A N4 C25B 68.0(3) . . ?
C27B N4 C25A 121.0(4) . . ?
C29A N4 C25A 112.8(4) . . ?
C31A N4 C25A 111.5(4) . . ?
C25B N4 C25A 52.6(3) . . ?
C27B N4 C29B 112.8(4) . . ?
C29A N4 C29B 57.5(3) . . ?
C31A N4 C29B 120.7(4) . . ?
C25B N4 C29B 107.6(3) . . ?
C25A N4 C29B 60.5(3) . . ?
C27B N4 C31B 106.6(3) . . ?
C29A N4 C31B 80.2(4) . . ?
C31A N4 C31B 40.2(3) . . ?
C25B N4 C31B 106.3(3) . . ?
C25A N4 C31B 132.2(4) . . ?
C29B N4 C31B 97.9(3) . . ?
C27B N4 C27A 37.2(3) . . ?
C29A N4 C27A 103.4(4) . . ?
C31A N4 C27A 103.9(4) . . ?
C25B N4 C27A 85.4(3) . . ?
C25A N4 C27A 102.4(4) . . ?
C29B N4 C27A 135.3(3) . . ?
C31B N4 C27A 119.6(3) . . ?
C26A C25A N4 129.7(9) . . ?
C28A C27A N4 114.3(9) . . ?
N4 C29A C30A 123.0(6) . . ?
N4 C31A C32A 114.5(8) . . ?
C26B C25B N4 128.4(7) . . ?
N4 C27B C28B 114.9(8) . . ?
C30B C29B N4 104.6(5) . . ?
C32B C31B N4 110.8(9) . . ?

loop_
_geom_bond_atom_site_label_1
_geom_bond_atom_site_label_2
_geom_bond_distance
_geom_bond_site_symmetry_2
_geom_bond_publ_flag
Ni1 N2 1.923(2) . ?
Ni1 N1 1.928(2) . ?
Ni1 S1 2.1661(8) . ?
Ni1 S2 2.1696(9) . ?
S1 O1 1.438(2) . ?
S1 O2 1.499(2) . ?
S1 C1 1.819(3) . ?
C1 C2 1.524(4) . ?
C1 C3 1.529(4) . ?
C1 C4 1.532(4) . ?
C4 C5 1.509(4) . ?
C5 O3 1.240(3) . ?
C5 N1 1.348(4) . ?
N1 C6 1.426(3) . ?
C6 C7 1.387(4) . ?
C6 C11 1.408(4) . ?
C7 C8 1.393(4) . ?
C8 C9 1.384(5) . ?
C9 C10 1.380(4) . ?
C10 C11 1.400(4) . ?
C11 N2 1.415(3) . ?
N2 C12 1.346(4) . ?
C12 O4 1.252(4) . ?
C12 C13 1.505(5) . ?
C13 C14 1.517(5) . ?
C14 C15 1.519(5) . ?
C14 C16 1.530(5) . ?
C14 S2 1.837(3) . ?
S2 O6 1.323(8) . ?
S2 O5 1.662(8) . ?
N3 C19 1.511(4) . ?
N3 C21 1.512(4) . ?
N3 C23 1.514(4) . ?
N3 C17 1.523(4) . ?
C17 C18 1.504(5) . ?
C19 C20 1.504(5) . ?
C21 C22 1.509(5) . ?
C23 C24 1.498(5) . ?
N4 C27B 1.396(5) . ?
N4 C29A 1.430(7) . ?
N4 C31A 1.447(6) . ?
N4 C25B 1.474(5) . ?
N4 C25A 1.535(6) . ?
N4 C29B 1.592(6) . ?
N4 C31B 1.648(6) . ?
N4 C27A 1.690(6) . ?
C25A C26A 1.273(19) . ?
C27A C28A 1.46(2) . ?
C29A C30A 1.648(12) . ?
C31A C32A 1.54(3) . ?
C25B C26B 1.408(19) . ?
C27B C28B 1.54(2) . ?
C29B C30B 1.463(11) . ?
C31B C32B 1.50(2) . ?
